data_7712555
loop_
_publ_author_name
'Claude, Guilhem'
'Kulitzki, Erika'
'Hagenbach, Adelheid'
'Roca Jungfer, Maximilian'
'Figueroa, Joshua S.'
'Abram, Ulrich'

_publ_section_title
;
 Phenylimido Complexes of Rhenium: Fluorine Substituents Provide
 Protection, Reactivity and Solubility
;
_journal_name_full 'Dalton Transactions'
_journal_paper_doi 10.1039/D3DT00446E
_journal_year 2023
_chemical_formula_moiety 'C31 H24 Cl3 F N2 P Re'
_chemical_formula_sum 'C31 H24 Cl3 F N2 P Re'
_chemical_formula_weight 767.04
_space_group_crystal_system monoclinic
_space_group_IT_number 14
_space_group_name_Hall '-P 2ybc'
_space_group_name_H-M_alt 'P 1 21/c 1'
_atom_sites_solution_hydrogens geom
_atom_sites_solution_primary dual
_audit_creation_date 2023-01-10
_audit_creation_method
;
Olex2 1.3
(compiled 2020.11.12 svn.r5f609507 for OlexSys, GUI svn.r6408)
;
_audit_update_record
;
2023-01-17 deposited with the CCDC.	2023-03-07 downloaded from the CCDC.
;
_cell_angle_alpha 90
_cell_angle_beta 106.880(3)
_cell_angle_gamma 90
_cell_formula_units_Z 4
_cell_length_a 12.4219(9)
_cell_length_b 11.5944(8)
_cell_length_c 20.6804(16)
_cell_measurement_reflns_used 9902
_cell_measurement_temperature 100.00
_cell_measurement_theta_max 27.14
_cell_measurement_theta_min 2.71
_cell_volume 2850.2(4)
_computing_cell_refinement 'APEX 3'
_computing_data_collection 'Bruker SAINT'
_computing_data_reduction 'Bruker SAINT'
_computing_molecular_graphics 'Olex2 1.3 (Dolomanov et al., 2009)'
_computing_publication_material 'Olex2 1.3 (Dolomanov et al., 2009)'
_computing_structure_refinement 'SHELXL 2018/3 (Sheldrick, 2015)'
_computing_structure_solution 'SHELXT 2014/5 (Sheldrick, 2014)'
_diffrn_ambient_temperature 100.0
_diffrn_detector_area_resol_mean 10.42
_diffrn_detector_type 'PHOTON 100'
_diffrn_measured_fraction_theta_full 0.994
_diffrn_measured_fraction_theta_max 0.993
_diffrn_measurement_device 'Bruker D8 Venture Duo'
_diffrn_measurement_device_type 'Bruker APEX-II CCD'
_diffrn_measurement_method '\f and \w scans'
_diffrn_radiation_type MoK\a
_diffrn_radiation_wavelength 0.71073
_diffrn_reflns_av_R_equivalents 0.0354
_diffrn_reflns_av_unetI/netI 0.0196
_diffrn_reflns_Laue_measured_fraction_full 0.994
_diffrn_reflns_Laue_measured_fraction_max 0.993
_diffrn_reflns_limit_h_max 15
_diffrn_reflns_limit_h_min -15
_diffrn_reflns_limit_k_max 14
_diffrn_reflns_limit_k_min -14
_diffrn_reflns_limit_l_max 26
_diffrn_reflns_limit_l_min -26
_diffrn_reflns_number 49900
_diffrn_reflns_point_group_measured_fraction_full 0.994
_diffrn_reflns_point_group_measured_fraction_max 0.993
_diffrn_reflns_theta_full 25.242
_diffrn_reflns_theta_max 27.137
_diffrn_reflns_theta_min 2.264
_diffrn_standards_number 0
_exptl_absorpt_coefficient_mu 4.632
_exptl_absorpt_correction_T_max 0.2612
_exptl_absorpt_correction_T_min 0.2051
_exptl_absorpt_correction_type empirical
_exptl_absorpt_process_details
;
SADABS-2016/2 (Bruker,2016) was used for absorption correction.
wR2(int) was 0.0832 before and 0.0497 after correction.
The Ratio of minimum to maximum transmission is 0.7852.
The \l/2 correction factor is Not present.
;
_exptl_crystal_colour green
_exptl_crystal_colour_primary green
_exptl_crystal_density_diffrn 1.788
_exptl_crystal_description block
_exptl_crystal_F_000 1496
_exptl_crystal_size_max 0.21
_exptl_crystal_size_mid 0.18
_exptl_crystal_size_min 0.04
_refine_diff_density_max 2.529
_refine_diff_density_min -1.208
_refine_diff_density_rms 0.118
_refine_ls_extinction_method none
_refine_ls_goodness_of_fit_ref 1.141
_refine_ls_hydrogen_treatment constr
_refine_ls_matrix_type full
_refine_ls_number_parameters 352
_refine_ls_number_reflns 6252
_refine_ls_number_restraints 0
_refine_ls_restrained_S_all 1.141
_refine_ls_R_factor_all 0.0288
_refine_ls_R_factor_gt 0.0268
_refine_ls_shift/su_max 0.001
_refine_ls_shift/su_mean 0.000
_refine_ls_structure_factor_coef Fsqd
_refine_ls_weighting_details 'w=1/[\s^2^(Fo^2^)+(0.0115P)^2^+12.0994P] where P=(Fo^2^+2Fc^2^)/3'
_refine_ls_weighting_scheme calc
_refine_ls_wR_factor_gt 0.0564
_refine_ls_wR_factor_ref 0.0571
_reflns_Friedel_coverage 0.000
_reflns_number_gt 5934
_reflns_number_total 6252
_reflns_threshold_expression 'I > 2\s(I)'
_cod_data_source_file d3dt00446e2.cif
_cod_data_source_block renphf_phh
_cod_depositor_comments
;
The following automatic conversions were performed:

data item '_exptl_absorpt_correction_type' value 'Empirical' was
changed to 'empirical' in accordance with the
/home/data/users/saulius/crontab/automatic-downloads/rss-feeds/RSC/lib/dictionaries/cif_core.dic
dictionary named 'cif_core.dic' version 2.4.2 last updated on
2011-04-26.

Automatic conversion script
Id: cif_fix_values 7556 2019-12-06 15:28:31Z antanas 
;
_cod_database_code 7712555
_shelx_shelxl_version_number 2018/3
_shelx_space_group_comment
;
The symmetry employed for this shelxl refinement is uniquely defined
by the following loop, which should always be used as a source of
symmetry information in preference to the above space-group names.
They are only intended as comments.
;
_shelx_estimated_absorpt_t_max 0.836
_shelx_estimated_absorpt_t_min 0.443
_olex2_refinement_description
;
1. Fixed Uiso
 At 1.2 times of:
  All C(H) groups
2.a Aromatic/amide H refined with riding coordinates:
 C15(H15), C19(H19), C21(H21), C16(H16), C39(H39), C18(H18), C22(H22),
 C20(H20), C34(H34), C12(H12), C40(H40), C13(H13), C33(H33), C25(H25), C24(H24),
  C27(H27), C38(H38), C28(H28), C26(H26), C32(H32), C30(H30), C36(H36),
 C31(H31), C37(H37)
;
_olex2_submission_special_instructions 'No special instructions were received'

loop_
_space_group_symop_operation_xyz
'x, y, z'
'-x, y+1/2, -z+1/2'
'-x, -y, -z'
'x, -y-1/2, z-1/2'

loop_
_atom_site_label
_atom_site_type_symbol
_atom_site_fract_x
_atom_site_fract_y
_atom_site_fract_z
_atom_site_U_iso_or_equiv
_atom_site_adp_type
_atom_site_occupancy
_atom_site_site_symmetry_order
_atom_site_calc_flag
_atom_site_refinement_flags_posn
_atom_site_refinement_flags_adp
_atom_site_refinement_flags_occupancy
_atom_site_disorder_assembly
_atom_site_disorder_group
Re1 Re 0.24929(2) 0.69055(2) 0.51695(2) 0.01198(4) Uani 1 1 d . . . . .
P1 P 0.25143(7) 0.74845(7) 0.63145(4) 0.01138(16) Uani 1 1 d . . . . .
F1 F 0.4510(2) 0.1214(2) 0.61664(13) 0.0317(6) Uani 1 1 d . . . . .
N1 N 0.5155(2) 0.7221(3) 0.55231(15) 0.0149(6) Uani 1 1 d . . . . .
C1 C 0.4180(3) 0.7128(3) 0.53867(17) 0.0141(7) Uani 1 1 d . . . . .
C35 C 0.1825(3) 0.8825(3) 0.64426(18) 0.0144(7) Uani 1 1 d . . . . .
C29 C 0.1941(3) 0.6399(3) 0.67641(18) 0.0140(7) Uani 1 1 d . . . . .
C15 C 0.2913(3) 0.2402(3) 0.58035(19) 0.0205(8) Uani 1 1 d . . . . .
H15 H 0.243432 0.175243 0.577156 0.025 Uiso 1 1 calc R U . . .
C14 C 0.4068(3) 0.2282(3) 0.60281(19) 0.0199(8) Uani 1 1 d . . . . .
C19 C 0.8122(3) 0.6397(3) 0.60635(19) 0.0203(8) Uani 1 1 d . . . . .
H19 H 0.857000 0.572181 0.618002 0.024 Uiso 1 1 calc R U . . .
C21 C 0.7983(3) 0.8454(3) 0.59025(19) 0.0197(7) Uani 1 1 d . . . . .
H21 H 0.833798 0.918107 0.590799 0.024 Uiso 1 1 calc R U . . .
C16 C 0.2473(3) 0.3487(3) 0.56265(18) 0.0179(7) Uani 1 1 d . . . . .
H16 H 0.168167 0.359195 0.546602 0.021 Uiso 1 1 calc R U . . .
C39 C 0.0416(3) 1.0304(3) 0.6043(2) 0.0196(7) Uani 1 1 d . . . . .
H39 H -0.017900 1.062468 0.569062 0.023 Uiso 1 1 calc R U . . .
C11 C 0.3193(3) 0.4433(3) 0.56834(17) 0.0130(6) Uani 1 1 d . . . . .
C18 C 0.6965(3) 0.6313(3) 0.58787(18) 0.0168(7) Uani 1 1 d . . . . .
H18 H 0.661189 0.558329 0.586800 0.020 Uiso 1 1 calc R U . . .
C22 C 0.6818(3) 0.8390(3) 0.57175(18) 0.0174(7) Uani 1 1 d . . . . .
H22 H 0.636884 0.906446 0.560024 0.021 Uiso 1 1 calc R U . . .
C20 C 0.8635(3) 0.7467(3) 0.60800(19) 0.0195(7) Uani 1 1 d . . . . .
H20 H 0.943256 0.752310 0.621262 0.023 Uiso 1 1 calc R U . . .
C17 C 0.6326(3) 0.7306(3) 0.57088(17) 0.0148(7) Uani 1 1 d . . . . .
C34 C 0.1211(3) 0.5542(3) 0.64185(18) 0.0152(7) Uani 1 1 d . . . . .
H34 H 0.101790 0.550212 0.593956 0.018 Uiso 1 1 calc R U . . .
C12 C 0.4361(3) 0.4289(3) 0.59388(18) 0.0176(7) Uani 1 1 d . . . . .
H12 H 0.484702 0.493752 0.599606 0.021 Uiso 1 1 calc R U . . .
C40 C 0.0935(3) 0.9290(3) 0.59282(18) 0.0163(7) Uani 1 1 d . . . . .
H40 H 0.068620 0.891601 0.550201 0.020 Uiso 1 1 calc R U . . .
C13 C 0.4802(3) 0.3199(3) 0.61065(19) 0.0203(7) Uani 1 1 d . . . . .
H13 H 0.559180 0.308296 0.627184 0.024 Uiso 1 1 calc R U . . .
C33 C 0.0766(3) 0.4744(3) 0.67732(19) 0.0175(7) Uani 1 1 d . . . . .
H33 H 0.027712 0.415470 0.653711 0.021 Uiso 1 1 calc R U . . .
C23 C 0.3974(3) 0.7665(3) 0.68118(17) 0.0131(6) Uani 1 1 d . . . . .
C25 C 0.5674(3) 0.8799(3) 0.7078(2) 0.0222(8) Uani 1 1 d . . . . .
H25 H 0.604141 0.951376 0.706505 0.027 Uiso 1 1 calc R U . . .
C24 C 0.4522(3) 0.8712(3) 0.67937(19) 0.0181(7) Uani 1 1 d . . . . .
H24 H 0.410204 0.936594 0.658530 0.022 Uiso 1 1 calc R U . . .
C27 C 0.5759(3) 0.6804(4) 0.73957(19) 0.0223(8) Uani 1 1 d . . . . .
H27 H 0.618443 0.615057 0.760040 0.027 Uiso 1 1 calc R U . . .
C38 C 0.0759(3) 1.0845(3) 0.6662(2) 0.0206(8) Uani 1 1 d . . . . .
H38 H 0.040841 1.154230 0.673363 0.025 Uiso 1 1 calc R U . . .
C28 C 0.4605(3) 0.6706(3) 0.71117(18) 0.0170(7) Uani 1 1 d . . . . .
H28 H 0.424313 0.598657 0.712094 0.020 Uiso 1 1 calc R U . . .
C26 C 0.6296(3) 0.7847(4) 0.73833(19) 0.0227(8) Uani 1 1 d . . . . .
H26 H 0.708588 0.791168 0.758224 0.027 Uiso 1 1 calc R U . . .
C32 C 0.1036(3) 0.4810(3) 0.74718(19) 0.0196(7) Uani 1 1 d . . . . .
H32 H 0.073758 0.425947 0.771358 0.024 Uiso 1 1 calc R U . . .
C30 C 0.2194(3) 0.6465(3) 0.74698(18) 0.0183(7) Uani 1 1 d . . . . .
H30 H 0.267980 0.705486 0.770887 0.022 Uiso 1 1 calc R U . . .
C36 C 0.2147(3) 0.9365(3) 0.70712(19) 0.0197(7) Uani 1 1 d . . . . .
H36 H 0.273386 0.904292 0.742771 0.024 Uiso 1 1 calc R U . . .
C31 C 0.1741(3) 0.5676(4) 0.78190(19) 0.0213(8) Uani 1 1 d . . . . .
H31 H 0.191178 0.572732 0.829660 0.026 Uiso 1 1 calc R U . . .
C37 C 0.1615(3) 1.0371(3) 0.7182(2) 0.0219(8) Uani 1 1 d . . . . .
H37 H 0.183939 1.073326 0.761203 0.026 Uiso 1 1 calc R U . . .
Cl2 Cl 0.04814(7) 0.69602(8) 0.48092(4) 0.01715(16) Uani 1 1 d . . . . .
Cl1 Cl 0.26295(7) 0.89458(7) 0.49854(4) 0.01726(17) Uani 1 1 d . . . . .
Cl3 Cl 0.23416(7) 0.66512(8) 0.39823(4) 0.01826(17) Uani 1 1 d . . . . .
N10 N 0.2761(2) 0.5494(2) 0.54399(14) 0.0133(6) Uani 1 1 d . . . . .

loop_
_atom_site_aniso_label
_atom_site_aniso_U_11
_atom_site_aniso_U_22
_atom_site_aniso_U_33
_atom_site_aniso_U_23
_atom_site_aniso_U_13
_atom_site_aniso_U_12
Re1 0.01010(7) 0.01269(7) 0.01257(7) 0.00153(5) 0.00237(5) 0.00101(5)
P1 0.0086(4) 0.0117(4) 0.0131(4) 0.0006(3) 0.0019(3) 0.0004(3)
F1 0.0421(15) 0.0152(11) 0.0399(14) 0.0081(10) 0.0151(12) 0.0096(11)
N1 0.0110(14) 0.0169(15) 0.0173(14) 0.0009(11) 0.0050(11) -0.0002(11)
C1 0.0178(17) 0.0115(16) 0.0130(16) 0.0018(12) 0.0047(13) -0.0001(13)
C35 0.0109(16) 0.0128(16) 0.0208(17) 0.0011(13) 0.0067(13) -0.0001(13)
C29 0.0103(15) 0.0136(16) 0.0184(17) 0.0029(13) 0.0046(13) 0.0018(13)
C15 0.027(2) 0.0173(18) 0.0191(18) -0.0007(14) 0.0091(15) -0.0080(15)
C14 0.028(2) 0.0143(17) 0.0196(18) 0.0030(14) 0.0103(16) 0.0064(15)
C19 0.0147(17) 0.0244(19) 0.0212(18) 0.0032(15) 0.0045(14) 0.0061(15)
C21 0.0188(18) 0.0183(18) 0.0221(18) -0.0013(14) 0.0058(15) -0.0051(15)
C16 0.0141(17) 0.0220(18) 0.0186(17) -0.0012(14) 0.0063(14) -0.0028(14)
C39 0.0137(17) 0.0166(18) 0.029(2) 0.0045(15) 0.0079(15) 0.0037(14)
C11 0.0154(16) 0.0113(16) 0.0131(15) 0.0007(12) 0.0053(13) 0.0001(13)
C18 0.0157(17) 0.0166(17) 0.0182(17) 0.0011(14) 0.0052(14) 0.0004(14)
C22 0.0172(17) 0.0147(17) 0.0207(18) 0.0014(13) 0.0064(14) 0.0024(14)
C20 0.0111(16) 0.026(2) 0.0199(18) -0.0006(15) 0.0029(14) -0.0021(15)
C17 0.0098(16) 0.0195(17) 0.0152(16) -0.0003(13) 0.0037(13) -0.0003(13)
C34 0.0128(16) 0.0167(17) 0.0163(16) 0.0002(13) 0.0043(13) 0.0023(13)
C12 0.0135(17) 0.0177(17) 0.0207(18) 0.0033(14) 0.0039(14) -0.0010(14)
C40 0.0138(16) 0.0154(17) 0.0193(17) 0.0009(13) 0.0043(14) 0.0003(14)
C13 0.0176(17) 0.0219(19) 0.0218(18) 0.0052(15) 0.0063(14) 0.0022(15)
C33 0.0148(17) 0.0143(17) 0.0236(19) 0.0008(14) 0.0058(14) 0.0000(14)
C23 0.0101(15) 0.0155(16) 0.0135(16) -0.0010(13) 0.0033(12) -0.0006(13)
C25 0.0197(19) 0.0211(19) 0.028(2) -0.0087(15) 0.0110(16) -0.0087(15)
C24 0.0168(18) 0.0140(17) 0.0244(19) -0.0016(14) 0.0072(15) -0.0012(14)
C27 0.0156(17) 0.030(2) 0.0199(18) 0.0055(16) 0.0029(14) 0.0059(16)
C38 0.0174(18) 0.0153(17) 0.033(2) 0.0002(15) 0.0127(16) 0.0043(14)
C28 0.0165(17) 0.0168(18) 0.0177(17) 0.0044(13) 0.0050(14) 0.0002(14)
C26 0.0099(16) 0.036(2) 0.0213(19) -0.0053(16) 0.0040(14) -0.0025(16)
C32 0.0191(18) 0.0187(18) 0.0234(19) 0.0057(14) 0.0099(15) 0.0006(15)
C30 0.0174(18) 0.0190(18) 0.0180(17) 0.0000(14) 0.0044(14) -0.0018(14)
C36 0.0165(18) 0.0209(19) 0.0210(18) 0.0001(15) 0.0044(14) 0.0012(15)
C31 0.0220(19) 0.027(2) 0.0154(17) 0.0021(15) 0.0057(15) -0.0010(16)
C37 0.0197(19) 0.0211(19) 0.026(2) -0.0075(15) 0.0088(16) -0.0014(15)
Cl2 0.0114(4) 0.0184(4) 0.0199(4) 0.0003(3) 0.0018(3) -0.0014(3)
Cl1 0.0163(4) 0.0132(4) 0.0225(4) 0.0016(3) 0.0059(3) -0.0007(3)
Cl3 0.0196(4) 0.0207(4) 0.0148(4) 0.0012(3) 0.0055(3) -0.0011(3)
N10 0.0127(14) 0.0137(14) 0.0143(13) -0.0011(11) 0.0052(11) -0.0014(11)

loop_
_atom_type_symbol
_atom_type_description
_atom_type_scat_dispersion_real
_atom_type_scat_dispersion_imag
_atom_type_scat_source
C C 0.0033 0.0016 'International Tables Vol C Tables 4.2.6.8 and 6.1.1.4'
H H 0.0000 0.0000 'International Tables Vol C Tables 4.2.6.8 and 6.1.1.4'
Cl Cl 0.1484 0.1585 'International Tables Vol C Tables 4.2.6.8 and 6.1.1.4'
F F 0.0171 0.0103 'International Tables Vol C Tables 4.2.6.8 and 6.1.1.4'
N N 0.0061 0.0033 'International Tables Vol C Tables 4.2.6.8 and 6.1.1.4'
P P 0.1023 0.0942 'International Tables Vol C Tables 4.2.6.8 and 6.1.1.4'
Re Re -1.0185 7.2310 'International Tables Vol C Tables 4.2.6.8 and 6.1.1.4'

loop_
_geom_angle_atom_site_label_1
_geom_angle_atom_site_label_2
_geom_angle_atom_site_label_3
_geom_angle
_geom_angle_site_symmetry_1
_geom_angle_site_symmetry_3
_geom_angle_publ_flag
C1 Re1 P1 91.75(10) . . ?
C1 Re1 Cl2 169.85(10) . . ?
C1 Re1 Cl1 78.14(10) . . ?
C1 Re1 Cl3 90.63(10) . . ?
Cl2 Re1 P1 90.63(3) . . ?
Cl2 Re1 Cl1 92.28(3) . . ?
Cl2 Re1 Cl3 85.47(3) . . ?
Cl1 Re1 P1 84.40(3) . . ?
Cl1 Re1 Cl3 87.00(3) . . ?
Cl3 Re1 P1 170.41(3) . . ?
N10 Re1 P1 89.99(9) . . ?
N10 Re1 C1 87.68(13) . . ?
N10 Re1 Cl2 102.19(10) . . ?
N10 Re1 Cl1 164.55(10) . . ?
N10 Re1 Cl3 99.39(10) . . ?
C35 P1 Re1 119.83(12) . . ?
C29 P1 Re1 113.94(12) . . ?
C29 P1 C35 104.09(16) . . ?
C23 P1 Re1 107.88(11) . . ?
C23 P1 C35 104.59(16) . . ?
C23 P1 C29 105.26(16) . . ?
C1 N1 C17 177.7(4) . . ?
N1 C1 Re1 177.7(3) . . ?
C40 C35 P1 121.1(3) . . ?
C36 C35 P1 119.8(3) . . ?
C36 C35 C40 119.0(3) . . ?
C34 C29 P1 121.4(3) . . ?
C34 C29 C30 119.2(3) . . ?
C30 C29 P1 119.3(3) . . ?
C14 C15 H15 120.8 . . ?
C16 C15 H15 120.8 . . ?
C16 C15 C14 118.3(3) . . ?
F1 C14 C15 118.8(4) . . ?
F1 C14 C13 117.8(4) . . ?
C13 C14 C15 123.3(4) . . ?
C18 C19 H19 119.9 . . ?
C18 C19 C20 120.2(4) . . ?
C20 C19 H19 119.9 . . ?
C22 C21 H21 119.6 . . ?
C22 C21 C20 120.7(3) . . ?
C20 C21 H21 119.6 . . ?
C15 C16 H16 120.0 . . ?
C15 C16 C11 119.9(3) . . ?
C11 C16 H16 120.0 . . ?
C40 C39 H39 119.7 . . ?
C38 C39 H39 119.7 . . ?
C38 C39 C40 120.6(4) . . ?
C16 C11 C12 120.3(3) . . ?
N10 C11 C16 119.8(3) . . ?
N10 C11 C12 119.7(3) . . ?
C19 C18 H18 120.5 . . ?
C19 C18 C17 119.1(3) . . ?
C17 C18 H18 120.5 . . ?
C21 C22 H22 121.0 . . ?
C21 C22 C17 118.0(3) . . ?
C17 C22 H22 121.0 . . ?
C19 C20 H20 120.0 . . ?
C21 C20 C19 120.0(3) . . ?
C21 C20 H20 120.0 . . ?
C18 C17 N1 119.1(3) . . ?
C18 C17 C22 121.9(3) . . ?
C22 C17 N1 119.0(3) . . ?
C29 C34 H34 119.9 . . ?
C33 C34 C29 120.1(3) . . ?
C33 C34 H34 119.9 . . ?
C11 C12 H12 120.2 . . ?
C13 C12 C11 119.7(3) . . ?
C13 C12 H12 120.2 . . ?
C35 C40 H40 120.1 . . ?
C39 C40 C35 119.9(3) . . ?
C39 C40 H40 120.1 . . ?
C14 C13 C12 118.4(3) . . ?
C14 C13 H13 120.8 . . ?
C12 C13 H13 120.8 . . ?
C34 C33 H33 120.0 . . ?
C32 C33 C34 120.0(3) . . ?
C32 C33 H33 120.0 . . ?
C24 C23 P1 119.9(3) . . ?
C24 C23 C28 119.2(3) . . ?
C28 C23 P1 119.9(3) . . ?
C24 C25 H25 119.8 . . ?
C24 C25 C26 120.3(4) . . ?
C26 C25 H25 119.8 . . ?
C23 C24 H24 119.9 . . ?
C25 C24 C23 120.3(3) . . ?
C25 C24 H24 119.9 . . ?
C28 C27 H27 119.7 . . ?
C26 C27 H27 119.7 . . ?
C26 C27 C28 120.5(4) . . ?
C39 C38 H38 120.0 . . ?
C39 C38 C37 120.0(3) . . ?
C37 C38 H38 120.0 . . ?
C23 C28 H28 120.0 . . ?
C27 C28 C23 120.0(3) . . ?
C27 C28 H28 120.0 . . ?
C25 C26 H26 120.2 . . ?
C27 C26 C25 119.6(3) . . ?
C27 C26 H26 120.2 . . ?
C33 C32 H32 119.9 . . ?
C33 C32 C31 120.3(3) . . ?
C31 C32 H32 119.9 . . ?
C29 C30 H30 119.8 . . ?
C31 C30 C29 120.3(3) . . ?
C31 C30 H30 119.8 . . ?
C35 C36 H36 119.7 . . ?
C37 C36 C35 120.6(4) . . ?
C37 C36 H36 119.7 . . ?
C32 C31 H31 120.0 . . ?
C30 C31 C32 120.0(3) . . ?
C30 C31 H31 120.0 . . ?
C38 C37 C36 119.9(4) . . ?
C38 C37 H37 120.0 . . ?
C36 C37 H37 120.0 . . ?
C11 N10 Re1 168.7(3) . . ?

loop_
_geom_bond_atom_site_label_1
_geom_bond_atom_site_label_2
_geom_bond_distance
_geom_bond_site_symmetry_2
_geom_bond_publ_flag
Re1 P1 2.4539(9) . ?
Re1 C1 2.028(4) . ?
Re1 Cl2 2.3920(8) . ?
Re1 Cl1 2.4099(8) . ?
Re1 Cl3 2.4254(9) . ?
Re1 N10 1.731(3) . ?
P1 C35 1.830(4) . ?
P1 C29 1.828(4) . ?
P1 C23 1.818(3) . ?
F1 C14 1.351(4) . ?
N1 C1 1.165(5) . ?
N1 C17 1.397(4) . ?
C35 C40 1.401(5) . ?
C35 C36 1.393(5) . ?
C29 C34 1.394(5) . ?
C29 C30 1.403(5) . ?
C15 H15 0.9500 . ?
C15 C14 1.380(6) . ?
C15 C16 1.378(5) . ?
C14 C13 1.379(5) . ?
C19 H19 0.9500 . ?
C19 C18 1.379(5) . ?
C19 C20 1.391(5) . ?
C21 H21 0.9500 . ?
C21 C22 1.387(5) . ?
C21 C20 1.389(5) . ?
C16 H16 0.9500 . ?
C16 C11 1.399(5) . ?
C39 H39 0.9500 . ?
C39 C40 1.393(5) . ?
C39 C38 1.378(6) . ?
C11 C12 1.403(5) . ?
C11 N10 1.377(4) . ?
C18 H18 0.9500 . ?
C18 C17 1.385(5) . ?
C22 H22 0.9500 . ?
C22 C17 1.396(5) . ?
C20 H20 0.9500 . ?
C34 H34 0.9500 . ?
C34 C33 1.391(5) . ?
C12 H12 0.9500 . ?
C12 C13 1.381(5) . ?
C40 H40 0.9500 . ?
C13 H13 0.9500 . ?
C33 H33 0.9500 . ?
C33 C32 1.387(5) . ?
C23 C24 1.397(5) . ?
C23 C28 1.398(5) . ?
C25 H25 0.9500 . ?
C25 C24 1.384(5) . ?
C25 C26 1.389(6) . ?
C24 H24 0.9500 . ?
C27 H27 0.9500 . ?
C27 C28 1.387(5) . ?
C27 C26 1.386(6) . ?
C38 H38 0.9500 . ?
C38 C37 1.387(6) . ?
C28 H28 0.9500 . ?
C26 H26 0.9500 . ?
C32 H32 0.9500 . ?
C32 C31 1.388(5) . ?
C30 H30 0.9500 . ?
C30 C31 1.383(5) . ?
C36 H36 0.9500 . ?
C36 C37 1.392(5) . ?
C31 H31 0.9500 . ?
C37 H37 0.9500 . ?

loop_
_geom_torsion_atom_site_label_1
_geom_torsion_atom_site_label_2
_geom_torsion_atom_site_label_3
_geom_torsion_atom_site_label_4
_geom_torsion
_geom_torsion_site_symmetry_1
_geom_torsion_site_symmetry_2
_geom_torsion_site_symmetry_3
_geom_torsion_site_symmetry_4
_geom_torsion_publ_flag
Re1 P1 C35 C40 25.7(3) . . . . ?
Re1 P1 C35 C36 -157.6(2) . . . . ?
Re1 P1 C29 C34 -21.7(3) . . . . ?
Re1 P1 C29 C30 161.6(2) . . . . ?
Re1 P1 C23 C24 85.0(3) . . . . ?
Re1 P1 C23 C28 -83.4(3) . . . . ?
P1 Re1 N10 C11 -89.4(13) . . . . ?
P1 C35 C40 C39 179.2(3) . . . . ?
P1 C35 C36 C37 -178.7(3) . . . . ?
P1 C29 C34 C33 -178.4(3) . . . . ?
P1 C29 C30 C31 177.9(3) . . . . ?
P1 C23 C24 C25 -169.3(3) . . . . ?
P1 C23 C28 C27 169.4(3) . . . . ?
F1 C14 C13 C12 177.2(3) . . . . ?
C1 Re1 N10 C11 2.4(13) . . . . ?
C35 P1 C29 C34 110.5(3) . . . . ?
C35 P1 C29 C30 -66.1(3) . . . . ?
C35 P1 C23 C24 -43.7(3) . . . . ?
C35 P1 C23 C28 148.0(3) . . . . ?
C35 C36 C37 C38 -0.1(6) . . . . ?
C29 P1 C35 C40 -103.1(3) . . . . ?
C29 P1 C35 C36 73.6(3) . . . . ?
C29 P1 C23 C24 -153.0(3) . . . . ?
C29 P1 C23 C28 38.6(3) . . . . ?
C29 C34 C33 C32 0.8(5) . . . . ?
C29 C30 C31 C32 0.3(6) . . . . ?
C15 C14 C13 C12 -1.4(6) . . . . ?
C15 C16 C11 C12 -1.9(5) . . . . ?
C15 C16 C11 N10 173.1(3) . . . . ?
C14 C15 C16 C11 -0.6(5) . . . . ?
C19 C18 C17 N1 -179.9(3) . . . . ?
C19 C18 C17 C22 0.2(5) . . . . ?
C21 C22 C17 N1 -179.9(3) . . . . ?
C21 C22 C17 C18 0.1(5) . . . . ?
C16 C15 C14 F1 -176.3(3) . . . . ?
C16 C15 C14 C13 2.3(6) . . . . ?
C16 C11 C12 C13 2.8(5) . . . . ?
C16 C11 N10 Re1 -172.4(11) . . . . ?
C39 C38 C37 C36 1.6(6) . . . . ?
C11 C12 C13 C14 -1.2(5) . . . . ?
C18 C19 C20 C21 -0.7(6) . . . . ?
C22 C21 C20 C19 1.0(6) . . . . ?
C20 C19 C18 C17 0.2(5) . . . . ?
C20 C21 C22 C17 -0.6(5) . . . . ?
C34 C29 C30 C31 1.2(5) . . . . ?
C34 C33 C32 C31 0.7(5) . . . . ?
C12 C11 N10 Re1 2.6(15) . . . . ?
C40 C35 C36 C37 -1.9(5) . . . . ?
C40 C39 C38 C37 -1.0(6) . . . . ?
C33 C32 C31 C30 -1.3(6) . . . . ?
C23 P1 C35 C40 146.7(3) . . . . ?
C23 P1 C35 C36 -36.6(3) . . . . ?
C23 P1 C29 C34 -139.7(3) . . . . ?
C23 P1 C29 C30 43.7(3) . . . . ?
C24 C23 C28 C27 1.0(5) . . . . ?
C24 C25 C26 C27 0.6(6) . . . . ?
C38 C39 C40 C35 -1.0(5) . . . . ?
C28 C23 C24 C25 -0.9(5) . . . . ?
C28 C27 C26 C25 -0.6(6) . . . . ?
C26 C25 C24 C23 0.1(6) . . . . ?
C26 C27 C28 C23 -0.2(6) . . . . ?
C30 C29 C34 C33 -1.7(5) . . . . ?
C36 C35 C40 C39 2.4(5) . . . . ?
Cl2 Re1 N10 C11 -180(100) . . . . ?
Cl1 Re1 N10 C11 -20.9(15) . . . . ?
Cl3 Re1 N10 C11 92.7(13) . . . . ?
N10 C11 C12 C13 -172.2(3) . . . . ?
